data_4105789
loop_
_publ_author_name
'Ming Fang'
'David S. Lee'
'Joseph W. Ziller'
'Robert J. Doedens'
'Jefferson E. Bates'
'Filipp Furche'
'William J. Evans'

_publ_section_title
;
 Synthesis of the (N2)3- Radical from Y2+ and Its Protonolysis Reactivity
 To Form (N2H2)2- via the Y[N(SiMe3)2]3/KC8 Reduction System
;
_journal_name_full 'Journal of the American Chemical Society'
_journal_page_first 3784
_journal_page_last 3787
_journal_paper_doi 10.1021/ja1116827
_journal_volume 133
_journal_year 2011
_chemical_formula_sum 'C32 H88 Gd2 N6 O2 Si8'
_chemical_formula_weight 1128.30
_chemical_name_systematic
;
  ?
;
_space_group_IT_number 14
_symmetry_cell_setting monoclinic
_symmetry_space_group_name_Hall '-P 2yn'
_symmetry_space_group_name_H-M 'P 1 21/n 1'
_atom_sites_solution_hydrogens geom
_atom_sites_solution_primary direct
_atom_sites_solution_secondary difmap
_audit_creation_method SHELXL-97
_cell_angle_alpha 90.00
_cell_angle_beta 112.64(2)
_cell_angle_gamma 90.00
_cell_formula_units_Z 2
_cell_length_a 10.865(4)
_cell_length_b 23.466(5)
_cell_length_c 11.602(2)
_cell_measurement_reflns_used 6814
_cell_measurement_temperature 161(2)
_cell_measurement_theta_max 28.3
_cell_measurement_theta_min 2.2
_cell_volume 2730.1(13)
_computing_cell_refinement 'Bruker SAINT'
_computing_data_collection 'Bruker SMART'
_computing_data_reduction 'Bruker SHELXTL'
_computing_molecular_graphics 'Bruker SHELXTL'
_computing_publication_material 'Bruker SHELXTL'
_computing_structure_refinement 'SHELXL-97 (Sheldrick, 1997)'
_computing_structure_solution 'SHELXS-97 (Sheldrick, 1990)'
_diffrn_ambient_temperature 161(2)
_diffrn_measured_fraction_theta_full 0.968
_diffrn_measured_fraction_theta_max 0.968
_diffrn_measurement_device_type 'CCD area detector'
_diffrn_measurement_method '25s frames at 0.3 deg omega increments'
_diffrn_radiation_monochromator graphite
_diffrn_radiation_source 'normal-focus sealed tube'
_diffrn_radiation_type MoK\a
_diffrn_radiation_wavelength 0.71073
_diffrn_reflns_av_R_equivalents 0.0407
_diffrn_reflns_av_sigmaI/netI 0.0367
_diffrn_reflns_limit_h_max 14
_diffrn_reflns_limit_h_min -14
_diffrn_reflns_limit_k_max 31
_diffrn_reflns_limit_k_min -30
_diffrn_reflns_limit_l_max 15
_diffrn_reflns_limit_l_min -15
_diffrn_reflns_number 28237
_diffrn_reflns_theta_full 28.28
_diffrn_reflns_theta_max 28.28
_diffrn_reflns_theta_min 2.21
_diffrn_standards_decay_% none
_exptl_absorpt_coefficient_mu 2.614
_exptl_absorpt_correction_T_max 1.00
_exptl_absorpt_correction_T_min 0.83
_exptl_absorpt_correction_type multi-scan
_exptl_absorpt_process_details 'computed via SADABS (Sheldrick, Gottingen)'
_exptl_crystal_colour colorless
_exptl_crystal_density_diffrn 1.373
_exptl_crystal_density_meas ?
_exptl_crystal_description 'hexagonal plate'
_exptl_crystal_F_000 1156
_exptl_crystal_size_max 0.24
_exptl_crystal_size_mid 0.21
_exptl_crystal_size_min 0.09
_refine_diff_density_max 0.819
_refine_diff_density_min -0.810
_refine_diff_density_rms 0.106
_refine_ls_extinction_method none
_refine_ls_goodness_of_fit_ref 1.095
_refine_ls_hydrogen_treatment constr
_refine_ls_matrix_type full
_refine_ls_number_parameters 225
_refine_ls_number_reflns 6565
_refine_ls_number_restraints 0
_refine_ls_restrained_S_all 1.095
_refine_ls_R_factor_all 0.0439
_refine_ls_R_factor_gt 0.0301
_refine_ls_shift/su_max 0.005
_refine_ls_shift/su_mean 0.000
_refine_ls_structure_factor_coef Fsqd
_refine_ls_weighting_details 'w=1/[\s^2^(Fo^2^)+(0.025P)^2^+2.75P] where P=(Fo^2^+2Fc^2^)/3'
_refine_ls_weighting_scheme calc
_refine_ls_wR_factor_gt 0.0631
_refine_ls_wR_factor_ref 0.0672
_reflns_number_gt 5375
_reflns_number_total 6565
_reflns_threshold_expression >2sigma(I)
_cod_data_source_file ja1116827_si_004.cif
_cod_data_source_block dl18
_cod_depositor_comments
;
The following automatic conversions were performed:

'_exptl_crystal_density_meas' value 'none' was changed to '?' - the
value is perceived as not measured.

Automatic conversion script
Id: cif_fix_values 3008 2015-01-20 13:52:24Z robertas 
;
_cod_original_cell_volume 2730.1(12)
_cod_database_code 4105789

loop_
_symmetry_equiv_pos_as_xyz
'x, y, z'
'-x+1/2, y+1/2, -z+1/2'
'-x, -y, -z'
'x-1/2, -y-1/2, z-1/2'

loop_
_atom_site_label
_atom_site_type_symbol
_atom_site_fract_x
_atom_site_fract_y
_atom_site_fract_z
_atom_site_U_iso_or_equiv
_atom_site_adp_type
_atom_site_occupancy
_atom_site_symmetry_multiplicity
_atom_site_calc_flag
_atom_site_refinement_flags
Gd1 Gd 0.054953(14) 0.087073(6) 0.974004(13) 0.01897(5) Uani 1 1 d .
Si1 Si -0.00588(9) 0.17423(4) 1.18484(8) 0.02464(19) Uani 1 1 d .
Si2 Si 0.26052(10) 0.11428(5) 1.27729(9) 0.0333(2) Uani 1 1 d .
Si3 Si 0.24349(10) 0.16989(4) 0.86592(9) 0.0276(2) Uani 1 1 d .
Si4 Si 0.24898(10) 0.04671(4) 0.80158(9) 0.0287(2) Uani 1 1 d .
O1 O -0.1378(2) 0.11090(12) 0.7854(2) 0.0338(6) Uani 1 1 d .
N1 N 0.1086(3) 0.12987(11) 1.1639(2) 0.0232(6) Uani 1 1 d .
N2 N 0.1986(3) 0.10086(11) 0.8728(2) 0.0218(5) Uani 1 1 d .
N3A N 0.0743(5) -0.0094(2) 0.9953(5) 0.0276(12) Uiso 0.50 1 d P
N3B N 0.0713(5) -0.0038(2) 1.0679(5) 0.0267(12) Uiso 0.50 1 d P
C1 C -0.0532(4) 0.15330(17) 1.3182(3) 0.0387(9) Uani 1 1 d .
H1A H -0.0825 0.1134 1.3083 0.046 Uiso 1 1 calc R
H1B H -0.1260 0.1778 1.3190 0.046 Uiso 1 1 calc R
H1C H 0.0240 0.1577 1.3969 0.046 Uiso 1 1 calc R
C2 C 0.0484(4) 0.25056(15) 1.2089(3) 0.0352(8) Uani 1 1 d .
H2A H 0.1302 0.2538 1.2841 0.042 Uiso 1 1 calc R
H2B H -0.0219 0.2738 1.2187 0.042 Uiso 1 1 calc R
H2C H 0.0654 0.2640 1.1364 0.042 Uiso 1 1 calc R
C3 C -0.1622(3) 0.17208(16) 1.0393(3) 0.0316(8) Uani 1 1 d .
H3A H -0.1946 0.1327 1.0228 0.038 Uiso 1 1 calc R
H3B H -0.1431 0.1863 0.9686 0.038 Uiso 1 1 calc R
H3C H -0.2306 0.1961 1.0507 0.038 Uiso 1 1 calc R
C4 C 0.3567(6) 0.1790(3) 1.3549(7) 0.135(4) Uani 1 1 d .
H4A H 0.3044 0.2014 1.3912 0.162 Uiso 1 1 calc R
H4B H 0.3753 0.2022 1.2932 0.162 Uiso 1 1 calc R
H4C H 0.4410 0.1675 1.4211 0.162 Uiso 1 1 calc R
C5 C 0.2467(6) 0.0683(3) 1.4014(5) 0.100(3) Uani 1 1 d .
H5A H 0.1914 0.0873 1.4395 0.119 Uiso 1 1 calc R
H5B H 0.3358 0.0613 1.4653 0.119 Uiso 1 1 calc R
H5C H 0.2057 0.0319 1.3651 0.119 Uiso 1 1 calc R
C6 C 0.3665(4) 0.07474(17) 1.2105(4) 0.0375(9) Uani 1 1 d .
H6A H 0.3780 0.0977 1.1449 0.045 Uiso 1 1 calc R
H6B H 0.3232 0.0386 1.1749 0.045 Uiso 1 1 calc R
H6C H 0.4538 0.0671 1.2766 0.045 Uiso 1 1 calc R
C7 C 0.4244(4) 0.18552(19) 0.9607(4) 0.0474(11) Uani 1 1 d .
H7A H 0.4480 0.1716 1.0462 0.057 Uiso 1 1 calc R
H7B H 0.4396 0.2267 0.9622 0.057 Uiso 1 1 calc R
H7C H 0.4799 0.1663 0.9230 0.057 Uiso 1 1 calc R
C8 C 0.1476(5) 0.21665(16) 0.9331(4) 0.0505(11) Uani 1 1 d .
H8A H 0.1648 0.2046 1.0188 0.061 Uiso 1 1 calc R
H8B H 0.0520 0.2134 0.8822 0.061 Uiso 1 1 calc R
H8C H 0.1758 0.2563 0.9333 0.061 Uiso 1 1 calc R
C9 C 0.2025(4) 0.19688(17) 0.7026(3) 0.0388(9) Uani 1 1 d .
H9A H 0.2510 0.1743 0.6626 0.047 Uiso 1 1 calc R
H9B H 0.2288 0.2370 0.7057 0.047 Uiso 1 1 calc R
H9C H 0.1064 0.1934 0.6544 0.047 Uiso 1 1 calc R
C10 C 0.1110(4) 0.0249(2) 0.6548(5) 0.0675(16) Uani 1 1 d .
H10A H 0.0322 0.0153 0.6725 0.081 Uiso 1 1 calc R
H10B H 0.1385 -0.0085 0.6198 0.081 Uiso 1 1 calc R
H10C H 0.0894 0.0563 0.5946 0.081 Uiso 1 1 calc R
C11 C 0.3941(4) 0.0640(2) 0.7599(4) 0.0556(12) Uani 1 1 d .
H11A H 0.3746 0.0985 0.7082 0.067 Uiso 1 1 calc R
H11B H 0.4109 0.0322 0.7132 0.067 Uiso 1 1 calc R
H11C H 0.4731 0.0705 0.8363 0.067 Uiso 1 1 calc R
C12 C 0.2990(9) -0.0182(3) 0.9017(6) 0.128(3) Uani 1 1 d .
H12A H 0.2264 -0.0295 0.9273 0.153 Uiso 1 1 calc R
H12B H 0.3791 -0.0100 0.9759 0.153 Uiso 1 1 calc R
H12C H 0.3176 -0.0493 0.8544 0.153 Uiso 1 1 calc R
C13 C -0.1374(4) 0.13920(17) 0.6747(3) 0.0401(9) Uani 1 1 d .
H13A H -0.0503 0.1344 0.6672 0.048 Uiso 1 1 calc R
H13B H -0.1556 0.1804 0.6771 0.048 Uiso 1 1 calc R
C14 C -0.2469(4) 0.1107(2) 0.5673(4) 0.0495(11) Uani 1 1 d .
H14A H -0.2904 0.1382 0.4988 0.059 Uiso 1 1 calc R
H14B H -0.2113 0.0785 0.5343 0.059 Uiso 1 1 calc R
C15 C -0.3437(5) 0.0899(2) 0.6219(4) 0.0559(12) Uani 1 1 d .
H15A H -0.4260 0.1132 0.5910 0.067 Uiso 1 1 calc R
H15B H -0.3681 0.0497 0.5981 0.067 Uiso 1 1 calc R
C16 C -0.2763(4) 0.0951(2) 0.7585(4) 0.0429(10) Uani 1 1 d .
H16A H -0.3202 0.1247 0.7902 0.051 Uiso 1 1 calc R
H16B H -0.2801 0.0585 0.7993 0.051 Uiso 1 1 calc R

loop_
_atom_site_aniso_label
_atom_site_aniso_U_11
_atom_site_aniso_U_22
_atom_site_aniso_U_33
_atom_site_aniso_U_23
_atom_site_aniso_U_13
_atom_site_aniso_U_12
Gd1 0.01863(8) 0.02017(8) 0.01940(8) -0.00304(6) 0.00875(5) -0.00364(7)
Si1 0.0264(5) 0.0225(5) 0.0258(4) -0.0049(3) 0.0109(4) 0.0016(4)
Si2 0.0308(5) 0.0346(6) 0.0262(5) -0.0096(4) 0.0017(4) 0.0082(4)
Si3 0.0303(5) 0.0265(5) 0.0285(5) 0.0044(4) 0.0141(4) -0.0057(4)
Si4 0.0350(5) 0.0298(5) 0.0280(5) 0.0021(4) 0.0195(4) 0.0043(4)
O1 0.0202(12) 0.0481(16) 0.0312(13) -0.0017(11) 0.0076(10) 0.0000(11)
N1 0.0246(14) 0.0230(14) 0.0213(13) -0.0023(10) 0.0082(11) 0.0031(11)
N2 0.0231(13) 0.0225(14) 0.0205(13) 0.0015(10) 0.0090(11) -0.0024(11)
C1 0.044(2) 0.042(2) 0.037(2) -0.0002(16) 0.0230(18) 0.0055(18)
C2 0.035(2) 0.029(2) 0.042(2) -0.0113(15) 0.0155(16) 0.0006(16)
C3 0.0291(18) 0.0297(19) 0.0327(18) -0.0015(14) 0.0081(15) 0.0019(15)
C4 0.059(4) 0.065(4) 0.181(7) -0.074(4) -0.063(4) 0.028(3)
C5 0.074(4) 0.189(7) 0.048(3) 0.066(4) 0.037(3) 0.076(4)
C6 0.033(2) 0.045(2) 0.037(2) 0.0095(16) 0.0163(16) 0.0089(17)
C7 0.050(3) 0.052(3) 0.036(2) 0.0073(18) 0.0114(18) -0.025(2)
C8 0.080(3) 0.0220(19) 0.066(3) -0.0009(18) 0.047(3) -0.003(2)
C9 0.032(2) 0.045(2) 0.039(2) 0.0171(17) 0.0133(16) -0.0043(17)
C10 0.045(3) 0.078(4) 0.082(4) -0.052(3) 0.027(3) -0.019(3)
C11 0.041(2) 0.076(3) 0.062(3) -0.020(2) 0.033(2) -0.001(2)
C12 0.268(10) 0.066(4) 0.094(5) 0.044(3) 0.119(6) 0.096(5)
C13 0.039(2) 0.031(2) 0.045(2) 0.0130(16) 0.0090(17) 0.0018(17)
C14 0.043(2) 0.063(3) 0.035(2) 0.0083(19) 0.0060(18) -0.004(2)
C15 0.049(3) 0.064(3) 0.044(2) -0.004(2) 0.007(2) -0.016(2)
C16 0.0207(18) 0.064(3) 0.040(2) -0.0048(19) 0.0078(15) -0.0014(18)

loop_
_atom_type_symbol
_atom_type_description
_atom_type_scat_dispersion_real
_atom_type_scat_dispersion_imag
_atom_type_scat_source
C C 0.0033 0.0016 'International Tables Vol C Tables 4.2.6.8 and 6.1.1.4'
H H 0.0000 0.0000 'International Tables Vol C Tables 4.2.6.8 and 6.1.1.4'
N N 0.0061 0.0033 'International Tables Vol C Tables 4.2.6.8 and 6.1.1.4'
O O 0.0106 0.0060 'International Tables Vol C Tables 4.2.6.8 and 6.1.1.4'
Si Si 0.0817 0.0704 'International Tables Vol C Tables 4.2.6.8 and 6.1.1.4'
Gd Gd -0.1653 3.9035 'International Tables Vol C Tables 4.2.6.8 and 6.1.1.4'

loop_
_geom_angle_atom_site_label_1
_geom_angle_atom_site_label_2
_geom_angle_atom_site_label_3
_geom_angle
_geom_angle_site_symmetry_1
_geom_angle_site_symmetry_3
N3A Gd1 N1 110.72(16) . .
N3A Gd1 N2 98.18(15) . .
N1 Gd1 N2 117.22(9) . .
N3A Gd1 N3B 37.91(18) . 3_557
N1 Gd1 N3B 118.79(15) . 3_557
N2 Gd1 N3B 118.07(15) . 3_557
N3A Gd1 N3B 21.35(15) . .
N1 Gd1 N3B 90.35(15) . .
N2 Gd1 N3B 114.48(15) . .
N3B Gd1 N3B 43.5(2) 3_557 .
N3A Gd1 N3A 42.9(2) . 3_557
N1 Gd1 N3A 97.87(15) . 3_557
N2 Gd1 N3A 136.70(15) . 3_557
N3B Gd1 N3A 20.96(15) 3_557 3_557
N3B Gd1 N3A 36.50(17) . 3_557
N3A Gd1 O1 109.65(15) . .
N1 Gd1 O1 125.22(9) . .
N2 Gd1 O1 91.52(8) . .
N3B Gd1 O1 76.83(15) 3_557 .
N3B Gd1 O1 120.31(15) . .
N3A Gd1 O1 87.61(15) 3_557 .
N3A Gd1 Si3 124.43(14) . .
N1 Gd1 Si3 97.95(7) . .
N2 Gd1 Si3 27.08(7) . .
N3B Gd1 Si3 142.56(14) 3_557 .
N3B Gd1 Si3 137.39(13) . .
N3A Gd1 Si3 163.05(14) 3_557 .
O1 Gd1 Si3 88.22(6) . .
N3A Gd1 Si2 94.44(14) . .
N1 Gd1 Si2 26.26(7) . .
N2 Gd1 Si2 101.25(7) . .
N3B Gd1 Si2 118.01(14) 3_557 .
N3B Gd1 Si2 77.97(14) . .
N3A Gd1 Si2 100.12(13) 3_557 .
O1 Gd1 Si2 150.88(6) . .
Si3 Gd1 Si2 91.45(3) . .
N3A Gd1 Si1 123.25(14) . .
N1 Gd1 Si1 25.91(7) . .
N2 Gd1 Si1 129.08(7) . .
N3B Gd1 Si1 112.85(14) 3_557 .
N3B Gd1 Si1 102.05(14) . .
N3A Gd1 Si1 93.56(14) 3_557 .
O1 Gd1 Si1 99.67(6) . .
Si3 Gd1 Si1 103.33(2) . .
Si2 Gd1 Si1 52.17(2) . .
N1 Si1 C2 113.48(15) . .
N1 Si1 C1 113.81(16) . .
C2 Si1 C1 107.39(17) . .
N1 Si1 C3 108.16(14) . .
C2 Si1 C3 106.47(17) . .
C1 Si1 C3 107.10(17) . .
C2 Si1 Gd1 122.57(12) . .
C1 Si1 Gd1 128.29(13) . .
C3 Si1 Gd1 72.54(11) . .
N1 Si2 C5 112.4(2) . .
N1 Si2 C6 110.78(15) . .
C5 Si2 C6 106.3(2) . .
N1 Si2 C4 113.1(2) . .
C5 Si2 C4 107.3(4) . .
C6 Si2 C4 106.6(3) . .
C5 Si2 Gd1 118.3(2) . .
C6 Si2 Gd1 75.10(12) . .
C4 Si2 Gd1 132.1(2) . .
N2 Si3 C8 108.77(16) . .
N2 Si3 C9 114.00(16) . .
C8 Si3 C9 105.5(2) . .
N2 Si3 C7 114.31(17) . .
C8 Si3 C7 105.4(2) . .
C9 Si3 C7 108.16(17) . .
C8 Si3 Gd1 70.79(13) . .
C9 Si3 Gd1 128.48(12) . .
C7 Si3 Gd1 122.60(12) . .
N2 Si4 C10 110.57(18) . .
N2 Si4 C11 114.99(18) . .
C10 Si4 C11 106.7(2) . .
N2 Si4 C12 112.04(19) . .
C10 Si4 C12 106.5(3) . .
C11 Si4 C12 105.5(3) . .
C13 O1 C16 106.3(3) . .
C13 O1 Gd1 127.3(2) . .
C16 O1 Gd1 126.2(2) . .
Si2 N1 Si1 124.15(15) . .
Si2 N1 Gd1 117.47(13) . .
Si1 N1 Gd1 118.37(13) . .
Si3 N2 Si4 122.09(15) . .
Si3 N2 Gd1 114.80(13) . .
Si4 N2 Gd1 123.00(13) . .
N3B N3A N3B 90.9(7) . 3_557
N3B N3A N3A 60.7(5) . 3_557
N3B N3A Gd1 85.3(6) . .
N3B N3A Gd1 72.9(3) 3_557 .
N3A N3A Gd1 72.7(4) 3_557 .
N3B N3A Gd1 74.3(5) . 3_557
N3B N3A Gd1 70.3(3) 3_557 3_557
N3A N3A Gd1 64.5(3) 3_557 3_557
Gd1 N3A Gd1 137.1(2) . 3_557
N3A N3B N3A 89.1(7) . 3_557
N3A N3B N3B 59.3(5) . 3_557
N3A N3B Gd1 84.8(6) . 3_557
N3A N3B Gd1 69.2(3) 3_557 3_557
N3B N3B Gd1 69.5(3) 3_557 3_557
N3A N3B Gd1 73.4(5) . .
N3A N3B Gd1 73.2(3) 3_557 .
N3B N3B Gd1 67.0(3) 3_557 .
Gd1 N3B Gd1 136.5(2) 3_557 .
O1 C13 C14 105.0(3) . .
C15 C14 C13 104.7(3) . .
C16 C15 C14 106.7(4) . .
O1 C16 C15 107.1(3) . .

loop_
_geom_bond_atom_site_label_1
_geom_bond_atom_site_label_2
_geom_bond_distance
_geom_bond_site_symmetry_2
Gd1 N3A 2.278(6) .
Gd1 N1 2.284(2) .
Gd1 N2 2.308(2) .
Gd1 N3B 2.329(6) 3_557
Gd1 N3B 2.369(6) .
Gd1 N3A 2.410(6) 3_557
Gd1 O1 2.441(2) .
Gd1 Si3 3.3946(9) .
Gd1 Si2 3.4246(9) .
Gd1 Si1 3.4422(9) .
Si1 N1 1.710(3) .
Si1 C2 1.873(4) .
Si1 C1 1.874(4) .
Si1 C3 1.879(3) .
Si2 N1 1.708(3) .
Si2 C5 1.851(5) .
Si2 C6 1.864(4) .
Si2 C4 1.867(5) .
Si3 N2 1.702(3) .
Si3 C8 1.877(4) .
Si3 C9 1.882(3) .
Si3 C7 1.882(4) .
Si4 N2 1.716(3) .
Si4 C10 1.856(4) .
Si4 C11 1.863(4) .
Si4 C12 1.865(5) .
O1 C13 1.447(4) .
O1 C16 1.463(4) .
N3A N3B 0.866(6) .
N3A N3B 1.497(7) 3_557
N3A N3A 1.717(11) 3_557
N3A Gd1 2.410(6) 3_557
N3B N3A 1.497(7) 3_557
N3B N3B 1.741(11) 3_557
N3B Gd1 2.329(6) 3_557
C13 C14 1.508(6) .
C14 C15 1.503(6) .
C15 C16 1.474(6) .
